data_4312550
loop_
_publ_author_name
'Xavier Morise'
'Pierre Braunstein'
'Richard Welter'

_publ_contact_author_address
;
Institut Le Bel, rue Blaise Pascal, 67000 STRASBOURG, FRANCE
;
_publ_contact_author_email morise@chimie.u-strasbg.fr
_publ_contact_author_fax 0390245001
_publ_contact_author_name
;
Xavier Morise
;
_publ_contact_author_phone 0390241316
_publ_section_title
;
 Enolphosphato-Phosphines: A New Class of P,O Ligands
;
_journal_name_full 'Inorganic Chemistry'
_journal_page_first 7752
_journal_page_last 7765
_journal_paper_doi 10.1021/ic030032y
_journal_volume 42
_journal_year 2003
_chemical_formula_moiety 'C23 H26 N2 O P Pd, B F4'
_chemical_formula_sum 'C23 H26 B F4 N2 O P Pd'
_chemical_formula_weight 570.64
_chemical_name_systematic
;
   ?
;
_space_group_IT_number 2
_symmetry_cell_setting triclinic
_symmetry_space_group_name_Hall '-P 1'
_symmetry_space_group_name_H-M 'P -1'
_atom_sites_solution_hydrogens geom
_atom_sites_solution_primary direct
_atom_sites_solution_secondary difmap
_audit_creation_method SHELXL-97
_cell_angle_alpha 99.023(5)
_cell_angle_beta 104.466(5)
_cell_angle_gamma 95.540(5)
_cell_formula_units_Z 2
_cell_length_a 10.172(5)
_cell_length_b 11.129(5)
_cell_length_c 11.190(5)
_cell_measurement_reflns_used 15949
_cell_measurement_temperature 173(2)
_cell_measurement_theta_max 40.250
_cell_measurement_theta_min 0.998
_cell_volume 1199.2(10)
_computing_cell_refinement 'Denzo (Nonius B.V., 1998)'
_computing_data_collection 'Collect (Nonius B.V., 1998)'
_computing_data_reduction 'Denzo (Nonius B.V., 1998)'
_computing_molecular_graphics 'PLATON 98 (Spek, 1998)'
_computing_publication_material 'SHELXL-97 (Sheldrick, 1997)'
_computing_structure_refinement 'SHELXL-97 (Sheldrick, 1997)'
_computing_structure_solution 'SHELXS-97 (Sheldrick, 1997)'
_diffrn_ambient_temperature 173(2)
_diffrn_measured_fraction_theta_full 0.986
_diffrn_measured_fraction_theta_max 0.986
_diffrn_measurement_device_type KappaCCD
_diffrn_measurement_method '\p scans'
_diffrn_radiation_monochromator graphite
_diffrn_radiation_source 'fine-focus sealed tube'
_diffrn_radiation_type MoK\a
_diffrn_radiation_wavelength 0.71069
_diffrn_reflns_av_R_equivalents 0.0295
_diffrn_reflns_av_sigmaI/netI 0.0501
_diffrn_reflns_limit_h_max 12
_diffrn_reflns_limit_h_min -18
_diffrn_reflns_limit_k_max 20
_diffrn_reflns_limit_k_min -20
_diffrn_reflns_limit_l_max 20
_diffrn_reflns_limit_l_min -18
_diffrn_reflns_number 16951
_diffrn_reflns_theta_full 40.32
_diffrn_reflns_theta_max 40.32
_diffrn_reflns_theta_min 1.87
_exptl_absorpt_coefficient_mu 0.890
_exptl_absorpt_correction_type none
_exptl_crystal_colour Yellow
_exptl_crystal_density_diffrn 1.580
_exptl_crystal_density_method 'not measured'
_exptl_crystal_description prism
_exptl_crystal_F_000 576
_exptl_crystal_size_max 0.15
_exptl_crystal_size_mid 0.12
_exptl_crystal_size_min 0.10
_refine_diff_density_max 1.669
_refine_diff_density_min -1.811
_refine_diff_density_rms 0.126
_refine_ls_extinction_method none
_refine_ls_goodness_of_fit_ref 1.016
_refine_ls_hydrogen_treatment mixed
_refine_ls_matrix_type full
_refine_ls_number_parameters 291
_refine_ls_number_reflns 14964
_refine_ls_number_restraints 11
_refine_ls_restrained_S_all 1.017
_refine_ls_R_factor_all 0.0517
_refine_ls_R_factor_gt 0.0436
_refine_ls_shift/su_max 0.001
_refine_ls_shift/su_mean 0.000
_refine_ls_structure_factor_coef Fsqd
_refine_ls_weighting_details 'calc w=1/[\s^2^(Fo^2^)+(0.0616P)^2^+0.7600P] where P=(Fo^2^+2Fc^2^)/3'
_refine_ls_weighting_scheme calc
_refine_ls_wR_factor_gt 0.1171
_refine_ls_wR_factor_ref 0.1227
_reflns_number_gt 13091
_reflns_number_total 14964
_reflns_threshold_expression >2sigma(I)
_cod_data_source_file ic030032y_2.cif
_cod_data_source_block cristal
_cod_database_code 4312550

loop_
_symmetry_equiv_pos_as_xyz
'x, y, z'
'-x, -y, -z'

loop_
_atom_site_label
_atom_site_type_symbol
_atom_site_fract_x
_atom_site_fract_y
_atom_site_fract_z
_atom_site_U_iso_or_equiv
_atom_site_adp_type
_atom_site_occupancy
_atom_site_symmetry_multiplicity
_atom_site_calc_flag
_atom_site_refinement_flags
_atom_site_disorder_assembly
_atom_site_disorder_group
C1 C 0.83696(17) 0.33643(13) 0.53498(14) 0.0225(2) Uani 1 1 d . . .
C2 C 0.69314(18) 0.31749(15) 0.49877(17) 0.0275(3) Uani 1 1 d . . .
H2 H 0.6467 0.2548 0.4320 0.033 Uiso 1 1 calc . . .
C3 C 0.6188(2) 0.39141(18) 0.5616(2) 0.0329(3) Uani 1 1 d . . .
H3 H 0.5235 0.3785 0.5357 0.040 Uiso 1 1 calc . . .
C4 C 0.6871(2) 0.48476(19) 0.6633(2) 0.0365(4) Uani 1 1 d . . .
H4 H 0.6376 0.5339 0.7053 0.044 Uiso 1 1 calc . . .
C5 C 0.8294(2) 0.50368(18) 0.70117(19) 0.0343(4) Uani 1 1 d . . .
H5 H 0.8752 0.5649 0.7696 0.041 Uiso 1 1 calc . . .
C6 C 0.90416(19) 0.43154(14) 0.63728(15) 0.0261(3) Uani 1 1 d . . .
C7 C 1.05789(19) 0.45596(14) 0.66939(17) 0.0284(3) Uani 1 1 d . . .
H7A H 1.0858 0.5189 0.6263 0.034 Uiso 1 1 calc . . .
H7B H 1.0949 0.4853 0.7591 0.034 Uiso 1 1 calc . . .
C8 C 1.2488(2) 0.37066(18) 0.6089(2) 0.0338(3) Uani 1 1 d . . .
H8A H 1.2405 0.4189 0.5441 0.051 Uiso 1 1 calc . . .
H8B H 1.2828 0.2960 0.5835 0.051 Uiso 1 1 calc . . .
H8C H 1.3114 0.4165 0.6851 0.051 Uiso 1 1 calc . . .
C9 C 1.1266(3) 0.2664(2) 0.7307(2) 0.0391(4) Uani 1 1 d . . .
H9A H 1.0388 0.2465 0.7455 0.059 Uiso 1 1 calc . . .
H9B H 1.1895 0.3125 0.8065 0.059 Uiso 1 1 calc . . .
H9C H 1.1608 0.1920 0.7049 0.059 Uiso 1 1 calc . . .
C10 C 1.06216(19) 0.06238(15) 0.29885(16) 0.0268(3) Uani 1 1 d . . .
C11 C 1.1520(2) -0.0225(2) 0.2522(2) 0.0370(4) Uani 1 1 d . . .
H11A H 1.1018 -0.0720 0.1726 0.056 Uiso 1 1 calc . . .
H11B H 1.1803 -0.0748 0.3116 0.056 Uiso 1 1 calc . . .
H11C H 1.2314 0.0249 0.2425 0.056 Uiso 1 1 calc . . .
C12 C 0.67750(17) 0.03999(13) 0.28191(14) 0.0237(2) Uani 1 1 d . . .
C13 C 0.5716(3) -0.0048(2) 0.17369(18) 0.0412(5) Uani 1 1 d . . .
H13 H 0.5710 0.0245 0.1002 0.049 Uiso 1 1 calc . . .
C14 C 0.4662(3) -0.0936(2) 0.1757(2) 0.0470(6) Uani 1 1 d . . .
H14 H 0.3950 -0.1231 0.1034 0.056 Uiso 1 1 calc . . .
C15 C 0.4669(2) -0.13811(18) 0.2837(2) 0.0351(4) Uani 1 1 d . . .
H15 H 0.3974 -0.1989 0.2837 0.042 Uiso 1 1 calc . . .
C16 C 0.5709(2) -0.09241(18) 0.3926(2) 0.0336(3) Uani 1 1 d . . .
H16 H 0.5702 -0.1213 0.4660 0.040 Uiso 1 1 calc . . .
C17 C 0.6761(2) -0.00330(16) 0.39178(17) 0.0293(3) Uani 1 1 d . . .
H17 H 0.7458 0.0275 0.4649 0.035 Uiso 1 1 calc . . .
C18 C 0.77105(18) 0.23574(14) 0.16304(15) 0.0252(2) Uani 1 1 d . . .
C19 C 0.8581(2) 0.26129(17) 0.08830(17) 0.0304(3) Uani 1 1 d . . .
H19 H 0.9375 0.2248 0.0944 0.036 Uiso 1 1 calc . . .
C20 C 0.8255(3) 0.3416(2) 0.00475(19) 0.0380(4) Uani 1 1 d . . .
H20 H 0.8835 0.3588 -0.0447 0.046 Uiso 1 1 calc . . .
C21 C 0.7075(3) 0.3955(2) -0.0049(2) 0.0430(5) Uani 1 1 d . . .
H21 H 0.6867 0.4494 -0.0603 0.052 Uiso 1 1 calc . . .
C22 C 0.6203(3) 0.3695(2) 0.0677(2) 0.0431(5) Uani 1 1 d . . .
H22 H 0.5405 0.4055 0.0602 0.052 Uiso 1 1 calc . . .
C23 C 0.6513(2) 0.28958(18) 0.15220(19) 0.0331(3) Uani 1 1 d . . .
H23 H 0.5925 0.2724 0.2009 0.040 Uiso 1 1 calc . . .
N1 N 1.11215(15) 0.34057(12) 0.63080(13) 0.0237(2) Uani 1 1 d . . .
N2 N 0.93151(17) 0.05534(13) 0.22880(13) 0.0263(2) Uani 1 1 d D . .
H26 H 0.897(3) -0.005(2) 0.1526(16) 0.040 Uiso 1 1 d D . .
Pd Pd 0.966194(11) 0.242552(9) 0.465132(10) 0.02021(3) Uani 1 1 d . . .
O O 1.10734(14) 0.13503(13) 0.40124(13) 0.0300(2) Uani 1 1 d . . .
P P 0.82361(4) 0.14628(3) 0.28379(4) 0.02128(7) Uani 1 1 d . . .
B1 B 0.2328(2) 0.2039(2) 0.0612(2) 0.0409(5) Uiso 1 1 d D . .
F1 F 0.2019(3) 0.2207(3) 0.1767(2) 0.0692(4) Uiso 0.75 1 d PD . .
F2 F 0.3109(6) 0.2114(6) 0.1847(3) 0.0692(4) Uiso 0.38 1 d PD . .
F3 F 0.3271(7) 0.2866(7) 0.0322(8) 0.0692(4) Uiso 0.28 1 d PD . .
F4 F 0.1707(7) 0.3059(4) 0.0296(6) 0.0692(4) Uiso 0.35 1 d PD . .
F5 F 0.1120(4) 0.1556(5) -0.0328(4) 0.0692(4) Uiso 0.42 1 d PD . .
F6 F 0.2790(5) 0.3191(3) 0.0411(5) 0.0692(4) Uiso 0.50 1 d PD . .
F7 F 0.3384(5) 0.1310(5) 0.0778(7) 0.0692(4) Uiso 0.35 1 d PD . .
F8 F 0.2519(8) 0.0869(4) 0.0077(7) 0.0692(4) Uiso 0.30 1 d PD . .
F9 F 0.1268(5) 0.1064(4) 0.0068(5) 0.0692(4) Uiso 0.41 1 d PD . .
F10 F 0.3133(8) 0.1701(8) -0.0200(7) 0.0692(4) Uiso 0.26 1 d PD . .

loop_
_atom_site_aniso_label
_atom_site_aniso_U_11
_atom_site_aniso_U_22
_atom_site_aniso_U_33
_atom_site_aniso_U_23
_atom_site_aniso_U_13
_atom_site_aniso_U_12
C1 0.0273(6) 0.0178(5) 0.0232(5) 0.0022(4) 0.0088(5) 0.0036(4)
C2 0.0276(7) 0.0229(6) 0.0329(7) 0.0034(5) 0.0109(6) 0.0040(5)
C3 0.0324(8) 0.0292(7) 0.0431(9) 0.0079(7) 0.0185(7) 0.0087(6)
C4 0.0444(10) 0.0322(8) 0.0386(9) 0.0031(7) 0.0212(8) 0.0125(7)
C5 0.0459(10) 0.0277(7) 0.0298(7) -0.0020(6) 0.0145(7) 0.0089(7)
C6 0.0339(7) 0.0203(5) 0.0237(6) 0.0009(4) 0.0088(5) 0.0048(5)
C7 0.0332(7) 0.0192(5) 0.0279(7) -0.0014(5) 0.0041(6) 0.0008(5)
C8 0.0270(7) 0.0301(7) 0.0414(9) 0.0041(7) 0.0069(6) -0.0002(6)
C9 0.0516(12) 0.0334(8) 0.0312(8) 0.0154(7) 0.0044(8) 0.0040(8)
C10 0.0324(7) 0.0242(6) 0.0271(6) 0.0050(5) 0.0117(5) 0.0096(5)
C11 0.0433(10) 0.0334(8) 0.0406(10) 0.0055(7) 0.0191(8) 0.0176(8)
C12 0.0280(6) 0.0189(5) 0.0217(5) 0.0015(4) 0.0043(5) 0.0016(4)
C13 0.0472(11) 0.0405(10) 0.0244(7) 0.0063(7) -0.0026(7) -0.0174(9)
C14 0.0460(12) 0.0448(11) 0.0368(10) 0.0073(8) -0.0032(9) -0.0193(10)
C15 0.0323(8) 0.0282(7) 0.0441(10) 0.0072(7) 0.0112(7) -0.0014(6)
C16 0.0385(9) 0.0295(7) 0.0368(9) 0.0119(6) 0.0137(7) 0.0048(6)
C17 0.0337(8) 0.0276(7) 0.0259(6) 0.0082(5) 0.0051(6) 0.0026(6)
C18 0.0299(7) 0.0198(5) 0.0231(6) 0.0029(4) 0.0032(5) 0.0023(5)
C19 0.0352(8) 0.0268(7) 0.0267(7) 0.0049(5) 0.0060(6) -0.0011(6)
C20 0.0523(12) 0.0315(8) 0.0274(7) 0.0091(6) 0.0070(7) -0.0029(8)
C21 0.0616(14) 0.0303(8) 0.0326(9) 0.0124(7) 0.0014(9) 0.0032(9)
C22 0.0502(12) 0.0360(9) 0.0426(11) 0.0146(8) 0.0035(9) 0.0165(9)
C23 0.0365(9) 0.0307(7) 0.0329(8) 0.0093(6) 0.0068(7) 0.0104(6)
N1 0.0269(5) 0.0197(5) 0.0222(5) 0.0040(4) 0.0030(4) 0.0011(4)
N2 0.0336(7) 0.0222(5) 0.0228(5) 0.0003(4) 0.0085(5) 0.0072(5)
Pd 0.02248(5) 0.01761(5) 0.01940(5) 0.00141(3) 0.00481(3) 0.00289(3)
O 0.0276(5) 0.0332(6) 0.0285(5) 0.0010(4) 0.0070(4) 0.0101(5)
P 0.02528(16) 0.01745(13) 0.01931(14) 0.00103(11) 0.00432(12) 0.00282(12)

loop_
_atom_type_symbol
_atom_type_description
_atom_type_scat_dispersion_real
_atom_type_scat_dispersion_imag
_atom_type_scat_source
Pd Pd -0.9988 1.0072 'International Tables Vol C Tables 4.2.6.8 and 6.1.1.4'
P P 0.1023 0.0942 'International Tables Vol C Tables 4.2.6.8 and 6.1.1.4'
F F 0.0171 0.0103 'International Tables Vol C Tables 4.2.6.8 and 6.1.1.4'
O O 0.0106 0.0060 'International Tables Vol C Tables 4.2.6.8 and 6.1.1.4'
N N 0.0061 0.0033 'International Tables Vol C Tables 4.2.6.8 and 6.1.1.4'
C C 0.0033 0.0016 'International Tables Vol C Tables 4.2.6.8 and 6.1.1.4'
B B 0.0013 0.0007 'International Tables Vol C Tables 4.2.6.8 and 6.1.1.4'
H H 0.0000 0.0000 'International Tables Vol C Tables 4.2.6.8 and 6.1.1.4'

loop_
_geom_angle_atom_site_label_1
_geom_angle_atom_site_label_2
_geom_angle_atom_site_label_3
_geom_angle
_geom_angle_site_symmetry_1
_geom_angle_site_symmetry_3
_geom_angle_publ_flag
C2 C1 C6 118.09(14) . . ?
C2 C1 Pd 128.93(12) . . ?
C6 C1 Pd 112.94(12) . . ?
C3 C2 C1 120.89(17) . . ?
C3 C2 H2 119.6 . . ?
C1 C2 H2 119.6 . . ?
C2 C3 C4 120.25(19) . . ?
C2 C3 H3 119.9 . . ?
C4 C3 H3 119.9 . . ?
C5 C4 C3 119.53(17) . . ?
C5 C4 H4 120.2 . . ?
C3 C4 H4 120.2 . . ?
C4 C5 C6 120.45(18) . . ?
C4 C5 H5 119.8 . . ?
C6 C5 H5 119.8 . . ?
C5 C6 C1 120.77(17) . . ?
C5 C6 C7 121.77(16) . . ?
C1 C6 C7 117.37(14) . . ?
N1 C7 C6 109.53(13) . . ?
N1 C7 H7A 109.8 . . ?
C6 C7 H7A 109.8 . . ?
N1 C7 H7B 109.8 . . ?
C6 C7 H7B 109.8 . . ?
H7A C7 H7B 108.2 . . ?
N1 C8 H8A 109.5 . . ?
N1 C8 H8B 109.5 . . ?
H8A C8 H8B 109.5 . . ?
N1 C8 H8C 109.5 . . ?
H8A C8 H8C 109.5 . . ?
H8B C8 H8C 109.5 . . ?
N1 C9 H9A 109.5 . . ?
N1 C9 H9B 109.5 . . ?
H9A C9 H9B 109.5 . . ?
N1 C9 H9C 109.5 . . ?
H9A C9 H9C 109.5 . . ?
H9B C9 H9C 109.5 . . ?
O C10 N2 121.55(15) . . ?
O C10 C11 120.09(18) . . ?
N2 C10 C11 118.33(16) . . ?
C10 C11 H11A 109.5 . . ?
C10 C11 H11B 109.5 . . ?
H11A C11 H11B 109.5 . . ?
C10 C11 H11C 109.5 . . ?
H11A C11 H11C 109.5 . . ?
H11B C11 H11C 109.5 . . ?
C13 C12 C17 119.53(16) . . ?
C13 C12 P 122.36(14) . . ?
C17 C12 P 118.00(12) . . ?
C12 C13 C14 119.79(19) . . ?
C12 C13 H13 120.1 . . ?
C14 C13 H13 120.1 . . ?
C15 C14 C13 120.5(2) . . ?
C15 C14 H14 119.8 . . ?
C13 C14 H14 119.8 . . ?
C14 C15 C16 120.08(18) . . ?
C14 C15 H15 120.0 . . ?
C16 C15 H15 120.0 . . ?
C15 C16 C17 119.90(18) . . ?
C15 C16 H16 120.1 . . ?
C17 C16 H16 120.1 . . ?
C16 C17 C12 120.20(17) . . ?
C16 C17 H17 119.9 . . ?
C12 C17 H17 119.9 . . ?
C23 C18 C19 119.71(16) . . ?
C23 C18 P 120.46(14) . . ?
C19 C18 P 119.52(14) . . ?
C20 C19 C18 119.8(2) . . ?
C20 C19 H19 120.1 . . ?
C18 C19 H19 120.1 . . ?
C21 C20 C19 120.3(2) . . ?
C21 C20 H20 119.9 . . ?
C19 C20 H20 119.9 . . ?
C20 C21 C22 120.16(19) . . ?
C20 C21 H21 119.9 . . ?
C22 C21 H21 119.9 . . ?
C21 C22 C23 120.4(2) . . ?
C21 C22 H22 119.8 . . ?
C23 C22 H22 119.8 . . ?
C18 C23 C22 119.6(2) . . ?
C18 C23 H23 120.2 . . ?
C22 C23 H23 120.2 . . ?
C9 N1 C8 108.83(16) . . ?
C9 N1 C7 109.96(16) . . ?
C8 N1 C7 109.91(14) . . ?
C9 N1 Pd 109.72(12) . . ?
C8 N1 Pd 111.81(12) . . ?
C7 N1 Pd 106.60(10) . . ?
C10 N2 P 119.33(12) . . ?
C10 N2 H26 120.0(19) . . ?
P N2 H26 120.5(19) . . ?
C1 Pd N1 83.10(7) . . ?
C1 Pd O 175.90(6) . . ?
N1 Pd O 95.16(6) . . ?
C1 Pd P 99.24(6) . . ?
N1 Pd P 175.63(4) . . ?
O Pd P 82.75(5) . . ?
C10 O Pd 116.96(12) . . ?
N2 P C12 104.59(8) . . ?
N2 P C18 103.96(8) . . ?
C12 P C18 108.35(8) . . ?
N2 P Pd 99.36(6) . . ?
C12 P Pd 120.13(6) . . ?
C18 P Pd 117.71(6) . . ?

loop_
_geom_bond_atom_site_label_1
_geom_bond_atom_site_label_2
_geom_bond_distance
_geom_bond_site_symmetry_2
_geom_bond_publ_flag
C1 C2 1.402(2) . ?
C1 C6 1.410(2) . ?
C1 Pd 1.9882(16) . ?
C2 C3 1.395(3) . ?
C2 H2 0.9300 . ?
C3 C4 1.397(3) . ?
C3 H3 0.9300 . ?
C4 C5 1.387(3) . ?
C4 H4 0.9300 . ?
C5 C6 1.394(3) . ?
C5 H5 0.9300 . ?
C6 C7 1.502(3) . ?
C7 N1 1.491(2) . ?
C7 H7A 0.9700 . ?
C7 H7B 0.9700 . ?
C8 N1 1.487(3) . ?
C8 H8A 0.9600 . ?
C8 H8B 0.9600 . ?
C8 H8C 0.9600 . ?
C9 N1 1.477(2) . ?
C9 H9A 0.9600 . ?
C9 H9B 0.9600 . ?
C9 H9C 0.9600 . ?
C10 O 1.246(2) . ?
C10 N2 1.352(2) . ?
C10 C11 1.500(3) . ?
C11 H11A 0.9600 . ?
C11 H11B 0.9600 . ?
C11 H11C 0.9600 . ?
C12 C13 1.390(2) . ?
C12 C17 1.392(2) . ?
C12 P 1.8015(18) . ?
C13 C14 1.393(3) . ?
C13 H13 0.9300 . ?
C14 C15 1.375(3) . ?
C14 H14 0.9300 . ?
C15 C16 1.386(3) . ?
C15 H15 0.9300 . ?
C16 C17 1.390(3) . ?
C16 H16 0.9300 . ?
C17 H17 0.9300 . ?
C18 C23 1.395(3) . ?
C18 C19 1.400(3) . ?
C18 P 1.8073(17) . ?
C19 C20 1.395(3) . ?
C19 H19 0.9300 . ?
C20 C21 1.381(4) . ?
C20 H20 0.9300 . ?
C21 C22 1.383(4) . ?
C21 H21 0.9300 . ?
C22 C23 1.398(3) . ?
C22 H22 0.9300 . ?
C23 H23 0.9300 . ?
N1 Pd 2.1234(15) . ?
N2 P 1.7217(16) . ?
N2 H26 0.960(2) . ?
Pd O 2.1402(15) . ?
Pd P 2.2174(8) . ?

loop_
_geom_torsion_atom_site_label_1
_geom_torsion_atom_site_label_2
_geom_torsion_atom_site_label_3
_geom_torsion_atom_site_label_4
_geom_torsion
_geom_torsion_site_symmetry_1
_geom_torsion_site_symmetry_2
_geom_torsion_site_symmetry_3
_geom_torsion_site_symmetry_4
_geom_torsion_publ_flag
C6 C1 C2 C3 0.5(3) . . . . ?
Pd C1 C2 C3 178.21(14) . . . . ?
C1 C2 C3 C4 -1.0(3) . . . . ?
C2 C3 C4 C5 0.2(3) . . . . ?
C3 C4 C5 C6 1.0(3) . . . . ?
C4 C5 C6 C1 -1.4(3) . . . . ?
C4 C5 C6 C7 175.14(19) . . . . ?
C2 C1 C6 C5 0.6(3) . . . . ?
Pd C1 C6 C5 -177.39(14) . . . . ?
C2 C1 C6 C7 -176.06(15) . . . . ?
Pd C1 C6 C7 5.90(19) . . . . ?
C5 C6 C7 N1 155.31(17) . . . . ?
C1 C6 C7 N1 -28.0(2) . . . . ?
C17 C12 C13 C14 -0.9(4) . . . . ?
P C12 C13 C14 175.3(2) . . . . ?
C12 C13 C14 C15 -0.5(4) . . . . ?
C13 C14 C15 C16 1.7(4) . . . . ?
C14 C15 C16 C17 -1.3(3) . . . . ?
C15 C16 C17 C12 -0.1(3) . . . . ?
C13 C12 C17 C16 1.2(3) . . . . ?
P C12 C17 C16 -175.13(15) . . . . ?
C23 C18 C19 C20 0.8(3) . . . . ?
P C18 C19 C20 -172.80(14) . . . . ?
C18 C19 C20 C21 -0.3(3) . . . . ?
C19 C20 C21 C22 -0.5(3) . . . . ?
C20 C21 C22 C23 0.6(4) . . . . ?
C19 C18 C23 C22 -0.7(3) . . . . ?
P C18 C23 C22 172.90(17) . . . . ?
C21 C22 C23 C18 -0.1(3) . . . . ?
C6 C7 N1 C9 -84.85(18) . . . . ?
C6 C7 N1 C8 155.36(15) . . . . ?
C6 C7 N1 Pd 34.01(16) . . . . ?
O C10 N2 P -1.5(2) . . . . ?
C11 C10 N2 P 176.82(14) . . . . ?
C2 C1 Pd N1 -166.41(16) . . . . ?
C6 C1 Pd N1 11.36(12) . . . . ?
C2 C1 Pd O -101.4(8) . . . . ?
C6 C1 Pd O 76.4(8) . . . . ?
C2 C1 Pd P 17.32(15) . . . . ?
C6 C1 Pd P -164.91(11) . . . . ?
C9 N1 Pd C1 93.43(15) . . . . ?
C8 N1 Pd C1 -145.73(12) . . . . ?
C7 N1 Pd C1 -25.59(11) . . . . ?
C9 N1 Pd O -82.84(15) . . . . ?
C8 N1 Pd O 38.01(12) . . . . ?
C7 N1 Pd O 158.14(11) . . . . ?
C9 N1 Pd P -144.0(5) . . . . ?
C8 N1 Pd P -23.1(6) . . . . ?
C7 N1 Pd P 97.0(5) . . . . ?
N2 C10 O Pd 2.6(2) . . . . ?
C11 C10 O Pd -175.66(14) . . . . ?
C1 Pd O C10 117.1(7) . . . . ?
N1 Pd O C10 -178.29(14) . . . . ?
P Pd O C10 -2.15(13) . . . . ?
C10 N2 P C12 -124.96(14) . . . . ?
C10 N2 P C18 121.47(14) . . . . ?
C10 N2 P Pd -0.31(14) . . . . ?
C13 C12 P N2 -82.26(19) . . . . ?
C17 C12 P N2 93.97(15) . . . . ?
C13 C12 P C18 28.2(2) . . . . ?
C17 C12 P C18 -155.60(14) . . . . ?
C13 C12 P Pd 167.54(16) . . . . ?
C17 C12 P Pd -16.23(16) . . . . ?
C23 C18 P N2 158.72(14) . . . . ?
C19 C18 P N2 -27.71(15) . . . . ?
C23 C18 P C12 47.87(16) . . . . ?
C19 C18 P C12 -138.56(13) . . . . ?
C23 C18 P Pd -92.63(15) . . . . ?
C19 C18 P Pd 80.95(14) . . . . ?
C1 Pd P N2 -175.30(7) . . . . ?
N1 Pd P N2 62.6(5) . . . . ?
O Pd P N2 1.08(7) . . . . ?
C1 Pd P C12 -62.29(8) . . . . ?
N1 Pd P C12 175.6(5) . . . . ?
O Pd P C12 114.08(8) . . . . ?
C1 Pd P C18 73.43(8) . . . . ?
N1 Pd P C18 -48.7(5) . . . . ?
O Pd P C18 -110.20(8) . . . . ?
